data_7707980
loop_
_publ_author_name
'Wiedmaier, Nicholas R.'
'Schubert, Hartmut'
'Mayer, Hermann A.'
'Wesemann, Lars'

_publ_section_title
;
 Carbocyclic pincer carbene complexes of ruthenium: syntheses and
 reversible hydrogenation.
;
_journal_issue 34
_journal_name_full 'Dalton transactions (Cambridge, England : 2003)'
_journal_page_first 11814
_journal_page_last 11820
_journal_paper_doi 10.1039/d1dt02266k
_journal_volume 50
_journal_year 2021
_chemical_formula_sum 'C29 H53 Cl P2 Ru'
_chemical_formula_weight 600.17
_space_group_crystal_system monoclinic
_space_group_IT_number 9
_space_group_name_Hall 'C -2yc'
_space_group_name_H-M_alt 'C 1 c 1'
_atom_sites_solution_hydrogens mixed
_audit_creation_method SHELXL-2014
_audit_update_record
;
2020-10-14 deposited with the CCDC.	2021-08-02 downloaded from the CCDC.
;
_cell_angle_alpha 90
_cell_angle_beta 95.5880(10)
_cell_angle_gamma 90
_cell_formula_units_Z 4
_cell_length_a 8.3945(2)
_cell_length_b 21.4072(5)
_cell_length_c 16.9249(4)
_cell_measurement_reflns_used 9859
_cell_measurement_temperature 100(2)
_cell_measurement_theta_max 28.28
_cell_measurement_theta_min 2.62
_cell_volume 3027.00(12)
_computing_cell_refinement 'Bruker SAINT'
_computing_data_collection 'Bruker APEX2'
_computing_data_reduction 'Bruker SAINT'
_computing_molecular_graphics 'Bruker SHELXTL'
_computing_publication_material 'Bruker SHELXTL'
_computing_structure_refinement 'SHELXL-2014 (Sheldrick 2014)'
_computing_structure_solution 'SHELXS-97 (Sheldrick 2008)'
_diffrn_ambient_temperature 100(2)
_diffrn_detector_area_resol_mean 8.333
_diffrn_measured_fraction_theta_full 0.998
_diffrn_measured_fraction_theta_max 0.992
_diffrn_measurement_device_type 'Bruker APEX-II CCD'
_diffrn_measurement_method '\f and \w scans'
_diffrn_radiation_type MoK\a
_diffrn_radiation_wavelength 0.71073
_diffrn_reflns_av_R_equivalents 0.0346
_diffrn_reflns_av_unetI/netI 0.0428
_diffrn_reflns_Laue_measured_fraction_full 0.998
_diffrn_reflns_Laue_measured_fraction_max 0.992
_diffrn_reflns_limit_h_max 11
_diffrn_reflns_limit_h_min -11
_diffrn_reflns_limit_k_max 28
_diffrn_reflns_limit_k_min -28
_diffrn_reflns_limit_l_max 22
_diffrn_reflns_limit_l_min -21
_diffrn_reflns_number 25834
_diffrn_reflns_point_group_measured_fraction_full 0.986
_diffrn_reflns_point_group_measured_fraction_max 0.955
_diffrn_reflns_theta_full 25.242
_diffrn_reflns_theta_max 28.321
_diffrn_reflns_theta_min 3.078
_diffrn_source 'sealed tube'
_exptl_absorpt_coefficient_mu 0.727
_exptl_absorpt_correction_T_max 0.7457
_exptl_absorpt_correction_T_min 0.6920
_exptl_absorpt_correction_type multi-scan
_exptl_absorpt_process_details 'SADABS V2008/1 (Bruker AXS)'
_exptl_crystal_colour yellow
_exptl_crystal_density_diffrn 1.317
_exptl_crystal_description prism
_exptl_crystal_F_000 1272
_exptl_crystal_size_max 0.18
_exptl_crystal_size_mid 0.15
_exptl_crystal_size_min 0.12
_refine_diff_density_max 0.709
_refine_diff_density_min -0.351
_refine_diff_density_rms 0.068
_refine_ls_abs_structure_details
;
 Flack x determined using 3104 quotients [(I+)-(I-)]/[(I+)+(I-)]
 (Parsons, Flack and Wagner, Acta Cryst. B69 (2013) 249-259).
;
_refine_ls_abs_structure_Flack 0.012(10)
_refine_ls_extinction_method none
_refine_ls_goodness_of_fit_ref 1.008
_refine_ls_hydrogen_treatment mixed
_refine_ls_matrix_type full
_refine_ls_number_parameters 318
_refine_ls_number_reflns 7213
_refine_ls_number_restraints 5
_refine_ls_restrained_S_all 1.014
_refine_ls_R_factor_all 0.0289
_refine_ls_R_factor_gt 0.0253
_refine_ls_shift/su_max 0.011
_refine_ls_shift/su_mean 0.000
_refine_ls_structure_factor_coef Fsqd
_refine_ls_weighting_details 'w=1/[\s^2^(Fo^2^)+(0.0259P)^2^] where P=(Fo^2^+2Fc^2^)/3'
_refine_ls_weighting_scheme calc
_refine_ls_wR_factor_gt 0.0515
_refine_ls_wR_factor_ref 0.0526
_reflns_Friedel_coverage 0.920
_reflns_Friedel_fraction_full 0.974
_reflns_Friedel_fraction_max 0.917
_reflns_number_gt 6809
_reflns_number_total 7213
_reflns_threshold_expression 'I > 2\s(I)'
_cod_data_source_file d1dt02266k2.cif
_cod_data_source_block NW112_0m
_cod_depositor_comments 'Adding full bibliography for 7707980--7707982.cif.'
_cod_original_sg_symbol_H-M 'C c'
_cod_database_code 7707980
_shelx_space_group_comment
;
The symmetry employed for this shelxl refinement is uniquely defined
by the following loop, which should always be used as a source of
symmetry information in preference to the above space-group names.
They are only intended as comments.
;
_shelxl_version_number 2014-3

loop_
_space_group_symop_operation_xyz
'x, y, z'
'x, -y, z+1/2'
'x+1/2, y+1/2, z'
'x+1/2, -y+1/2, z+1/2'

loop_
_atom_site_label
_atom_site_type_symbol
_atom_site_fract_x
_atom_site_fract_y
_atom_site_fract_z
_atom_site_U_iso_or_equiv
_atom_site_adp_type
_atom_site_occupancy
_atom_site_site_symmetry_order
_atom_site_calc_flag
_atom_site_refinement_flags_posn
_atom_site_refinement_flags_adp
_atom_site_refinement_flags_occupancy
_atom_site_disorder_assembly
_atom_site_disorder_group
Ru1 Ru -0.00160(2) 0.06124(2) 0.25009(2) 0.00973(6) Uani 1 1 d D . . . .
P1 P -0.08491(10) -0.02645(4) 0.17391(5) 0.01125(17) Uani 1 1 d . . . . .
Cl1 Cl -0.17423(10) 0.04264(4) 0.35600(5) 0.02013(18) Uani 1 1 d . . . . .
C1 C 0.2916(4) 0.08967(16) -0.01413(19) 0.0183(7) Uani 1 1 d . . . . .
P2 P 0.08903(10) 0.15827(4) 0.29977(5) 0.01095(17) Uani 1 1 d . . . . .
C2 C 0.3940(5) 0.05452(17) -0.0568(2) 0.0253(10) Uani 1 1 d . . . . .
H2 H 0.3534 0.0186 -0.0849 0.030 Uiso 1 1 calc R U . . .
C3 C 0.5526(5) 0.07070(17) -0.0594(2) 0.0291(9) Uani 1 1 d . . . . .
H3 H 0.6200 0.0461 -0.0890 0.035 Uiso 1 1 calc R U . . .
C4 C 0.6126(5) 0.12259(18) -0.0188(2) 0.0272(9) Uani 1 1 d . . . . .
H4 H 0.7219 0.1338 -0.0198 0.033 Uiso 1 1 calc R U . . .
C5 C 0.5125(4) 0.15867(16) 0.0239(2) 0.0220(8) Uani 1 1 d . . . . .
H5 H 0.5542 0.1947 0.0515 0.026 Uiso 1 1 calc R U . . .
C6 C 0.3522(4) 0.14269(15) 0.02661(19) 0.0169(7) Uani 1 1 d . . . . .
C7 C 0.2473(4) 0.17989(15) 0.07608(19) 0.0164(7) Uani 1 1 d . . . . .
H7A H 0.1462 0.1900 0.0435 0.020 Uiso 1 1 calc R U . . .
H7AB H 0.3016 0.2198 0.0914 0.020 Uiso 1 1 calc R U . . .
C8 C 0.2072(4) 0.14552(14) 0.15225(19) 0.0135(7) Uani 1 1 d . . . . .
H8 H 0.3069 0.1241 0.1754 0.016 Uiso 1 1 calc R U . . .
C9 C 0.0738(4) 0.09575(14) 0.14089(17) 0.0120(6) Uani 1 1 d . . . . .
H9 H -0.0213 0.1193 0.1162 0.014 Uiso 1 1 calc R U . . .
C10 C 0.1015(4) 0.04447(15) 0.07949(18) 0.0139(7) Uani 1 1 d . . . . .
H10 H 0.2013 0.0215 0.0992 0.017 Uiso 1 1 calc R U . . .
C11 C 0.1229(4) 0.06838(15) -0.00554(19) 0.0182(7) Uani 1 1 d . . . . .
H11A H 0.0944 0.0345 -0.0441 0.022 Uiso 1 1 calc R U . . .
H11B H 0.0485 0.1036 -0.0184 0.022 Uiso 1 1 calc R U . . .
H101 H 0.091(5) 0.028(2) 0.322(2) 0.074(17) Uiso 1 1 d D . . . .
H100 H 0.177(3) 0.0435(16) 0.249(2) 0.023(10) Uiso 1 1 d D . . . .
C13 C 0.1633(4) 0.19499(15) 0.2123(2) 0.0141(7) Uani 1 1 d . . . . .
H13A H 0.0800 0.2231 0.1866 0.017 Uiso 1 1 calc R U . . .
H13B H 0.2589 0.2205 0.2292 0.017 Uiso 1 1 calc R U . . .
C12 C -0.0365(4) -0.00264(16) 0.07419(19) 0.0153(7) Uani 1 1 d . . . . .
H12A H -0.0065 -0.0399 0.0444 0.018 Uiso 1 1 calc R U . . .
H12B H -0.1323 0.0163 0.0448 0.018 Uiso 1 1 calc R U . . .
C21 C 0.1960(4) -0.09326(16) 0.1806(2) 0.0217(8) Uani 1 1 d . . . . .
H21A H 0.2579 -0.1306 0.1971 0.033 Uiso 1 1 calc R U . . .
H21B H 0.2400 -0.0571 0.2108 0.033 Uiso 1 1 calc R U . . .
H21C H 0.2020 -0.0860 0.1238 0.033 Uiso 1 1 calc R U . . .
C20 C -0.0455(5) -0.15782(16) 0.1449(2) 0.0245(8) Uani 1 1 d . . . . .
H20A H 0.0270 -0.1936 0.1533 0.037 Uiso 1 1 calc R U . . .
H20B H -0.0541 -0.1457 0.0889 0.037 Uiso 1 1 calc R U . . .
H20C H -0.1515 -0.1693 0.1599 0.037 Uiso 1 1 calc R U . . .
C19 C 0.0180(5) -0.11864(16) 0.2846(2) 0.0212(8) Uani 1 1 d . . . . .
H19A H 0.0836 -0.1558 0.2974 0.032 Uiso 1 1 calc R U . . .
H19B H -0.0924 -0.1268 0.2959 0.032 Uiso 1 1 calc R U . . .
H19C H 0.0611 -0.0834 0.3169 0.032 Uiso 1 1 calc R U . . .
C18 C -0.3663(5) -0.0717(2) 0.0798(2) 0.0275(10) Uani 1 1 d . . . . .
H18A H -0.4833 -0.0749 0.0753 0.041 Uiso 1 1 calc R U . . .
H18B H -0.3197 -0.1136 0.0780 0.041 Uiso 1 1 calc R U . . .
H18C H -0.3335 -0.0467 0.0357 0.041 Uiso 1 1 calc R U . . .
C17 C -0.3622(4) -0.07722(18) 0.2290(2) 0.0246(8) Uani 1 1 d . . . . .
H17A H -0.4792 -0.0757 0.2270 0.037 Uiso 1 1 calc R U . . .
H17B H -0.3153 -0.0589 0.2790 0.037 Uiso 1 1 calc R U . . .
H17C H -0.3272 -0.1207 0.2256 0.037 Uiso 1 1 calc R U . . .
C16 C -0.3830(4) 0.02509(17) 0.1595(2) 0.0257(8) Uani 1 1 d . . . . .
H16A H -0.4992 0.0215 0.1473 0.039 Uiso 1 1 calc R U . . .
H16B H -0.3391 0.0513 0.1194 0.039 Uiso 1 1 calc R U . . .
H16C H -0.3593 0.0441 0.2120 0.039 Uiso 1 1 calc R U . . .
C15 C 0.0206(4) -0.10275(16) 0.1963(2) 0.0149(7) Uani 1 1 d . . . . .
C14 C -0.3071(4) -0.04011(17) 0.1591(2) 0.0184(7) Uani 1 1 d . . . . .
C22 C -0.0749(4) 0.21396(15) 0.32283(19) 0.0144(7) Uani 1 1 d . . . . .
C23 C 0.2613(4) 0.15991(16) 0.37959(19) 0.0168(7) Uani 1 1 d . . . . .
C24 C -0.0321(4) 0.28344(15) 0.3134(2) 0.0206(8) Uani 1 1 d . . . . .
H24A H -0.1203 0.3095 0.3283 0.031 Uiso 1 1 calc R U . . .
H24B H -0.0141 0.2917 0.2580 0.031 Uiso 1 1 calc R U . . .
H24C H 0.0654 0.2932 0.3478 0.031 Uiso 1 1 calc R U . . .
C26 C -0.2180(4) 0.19888(17) 0.2622(2) 0.0196(8) Uani 1 1 d . . . . .
H26A H -0.3038 0.2292 0.2675 0.029 Uiso 1 1 calc R U . . .
H26B H -0.2570 0.1567 0.2720 0.029 Uiso 1 1 calc R U . . .
H26C H -0.1844 0.2011 0.2084 0.029 Uiso 1 1 calc R U . . .
C25 C -0.1262(4) 0.20310(16) 0.4067(2) 0.0199(7) Uani 1 1 d . . . . .
H25A H -0.2240 0.2268 0.4129 0.030 Uiso 1 1 calc R U . . .
H25B H -0.0408 0.2171 0.4463 0.030 Uiso 1 1 calc R U . . .
H25C H -0.1464 0.1585 0.4142 0.030 Uiso 1 1 calc R U . . .
C29 C 0.3138(5) 0.22516(17) 0.4081(2) 0.0266(8) Uani 1 1 d . . . . .
H29A H 0.4098 0.2219 0.4458 0.040 Uiso 1 1 calc R U . . .
H29B H 0.2276 0.2449 0.4343 0.040 Uiso 1 1 calc R U . . .
H29C H 0.3376 0.2506 0.3626 0.040 Uiso 1 1 calc R U . . .
C28 C 0.4045(4) 0.12780(19) 0.3449(2) 0.0251(8) Uani 1 1 d . . . . .
H28A H 0.4947 0.1249 0.3861 0.038 Uiso 1 1 calc R U . . .
H28B H 0.4364 0.1524 0.3003 0.038 Uiso 1 1 calc R U . . .
H28C H 0.3731 0.0858 0.3265 0.038 Uiso 1 1 calc R U . . .
C27 C 0.2175(4) 0.12117(17) 0.45045(19) 0.0206(8) Uani 1 1 d . . . . .
H27A H 0.3121 0.1163 0.4887 0.031 Uiso 1 1 calc R U . . .
H27B H 0.1793 0.0799 0.4319 0.031 Uiso 1 1 calc R U . . .
H27C H 0.1329 0.1425 0.4761 0.031 Uiso 1 1 calc R U . . .

loop_
_atom_site_aniso_label
_atom_site_aniso_U_11
_atom_site_aniso_U_22
_atom_site_aniso_U_33
_atom_site_aniso_U_23
_atom_site_aniso_U_13
_atom_site_aniso_U_12
Ru1 0.01135(11) 0.00765(10) 0.01048(11) 0.00067(12) 0.00255(8) -0.00133(12)
P1 0.0120(4) 0.0094(4) 0.0122(4) 0.0002(3) 0.0006(3) -0.0021(3)
Cl1 0.0251(5) 0.0173(4) 0.0199(4) -0.0011(3) 0.0117(4) -0.0074(3)
C1 0.031(2) 0.0133(17) 0.0120(16) 0.0053(13) 0.0072(15) 0.0020(14)
P2 0.0121(4) 0.0093(4) 0.0119(4) -0.0001(3) 0.0030(3) -0.0011(3)
C2 0.047(3) 0.0145(18) 0.017(2) 0.0049(15) 0.0151(19) 0.0054(17)
C3 0.042(2) 0.023(2) 0.025(2) 0.0116(16) 0.0192(18) 0.0173(18)
C4 0.023(2) 0.029(2) 0.032(2) 0.0168(17) 0.0160(17) 0.0094(16)
C5 0.028(2) 0.0170(17) 0.0225(19) 0.0093(15) 0.0083(15) 0.0002(15)
C6 0.0255(19) 0.0116(16) 0.0151(17) 0.0083(13) 0.0099(14) 0.0045(13)
C7 0.0233(19) 0.0099(15) 0.0171(17) 0.0016(13) 0.0066(14) -0.0030(13)
C8 0.0169(17) 0.0101(15) 0.0143(16) 0.0009(12) 0.0058(13) -0.0019(12)
C9 0.0145(16) 0.0119(15) 0.0099(15) 0.0006(12) 0.0034(13) 0.0009(12)
C10 0.0191(17) 0.0114(15) 0.0116(16) 0.0013(12) 0.0037(13) -0.0014(12)
C11 0.032(2) 0.0129(16) 0.0099(16) 0.0011(13) 0.0062(14) -0.0005(14)
C13 0.0181(19) 0.0107(16) 0.0139(17) -0.0002(13) 0.0040(14) -0.0051(14)
C12 0.0198(18) 0.0141(16) 0.0121(16) 0.0010(13) 0.0016(13) 0.0000(13)
C21 0.0198(19) 0.0165(18) 0.029(2) 0.0023(15) 0.0028(15) 0.0044(14)
C20 0.036(2) 0.0107(16) 0.027(2) -0.0043(15) 0.0056(17) -0.0032(15)
C19 0.028(2) 0.0139(18) 0.0216(18) 0.0017(15) 0.0017(16) 0.0019(15)
C18 0.021(2) 0.033(2) 0.027(2) 0.0002(18) -0.0085(17) -0.0095(17)
C17 0.0160(18) 0.029(2) 0.029(2) 0.0024(16) 0.0045(16) -0.0075(15)
C16 0.0163(19) 0.029(2) 0.032(2) 0.0033(17) 0.0004(16) 0.0051(15)
C15 0.0176(19) 0.0098(16) 0.0169(17) -0.0005(14) 0.0000(14) -0.0013(13)
C14 0.0122(17) 0.0226(18) 0.0199(18) 0.0022(14) -0.0013(14) -0.0056(14)
C22 0.0168(18) 0.0101(15) 0.0168(17) -0.0012(13) 0.0042(14) 0.0022(13)
C23 0.0141(17) 0.0192(17) 0.0166(17) -0.0010(14) -0.0014(14) -0.0008(13)
C24 0.028(2) 0.0128(16) 0.0219(18) -0.0005(14) 0.0058(16) 0.0023(14)
C26 0.0140(19) 0.0182(18) 0.026(2) 0.0028(16) 0.0005(15) 0.0037(14)
C25 0.0226(19) 0.0162(17) 0.0225(18) -0.0020(14) 0.0108(15) 0.0023(14)
C29 0.030(2) 0.025(2) 0.0233(19) -0.0017(16) -0.0035(16) -0.0094(16)
C28 0.0143(18) 0.036(2) 0.025(2) -0.0002(17) -0.0012(15) 0.0018(16)
C27 0.0212(19) 0.0226(19) 0.0171(17) 0.0021(15) -0.0032(15) 0.0034(15)

loop_
_atom_type_symbol
_atom_type_description
_atom_type_scat_dispersion_real
_atom_type_scat_dispersion_imag
_atom_type_scat_source
C C 0.0033 0.0016 'International Tables Vol C Tables 4.2.6.8 and 6.1.1.4'
H H 0.0000 0.0000 'International Tables Vol C Tables 4.2.6.8 and 6.1.1.4'
P P 0.1023 0.0942 'International Tables Vol C Tables 4.2.6.8 and 6.1.1.4'
Cl Cl 0.1484 0.1585 'International Tables Vol C Tables 4.2.6.8 and 6.1.1.4'
Ru Ru -1.2594 0.8363 'International Tables Vol C Tables 4.2.6.8 and 6.1.1.4'

loop_
_geom_angle_atom_site_label_1
_geom_angle_atom_site_label_2
_geom_angle_atom_site_label_3
_geom_angle
_geom_angle_site_symmetry_1
_geom_angle_site_symmetry_3
_geom_angle_publ_flag
C9 Ru1 P2 83.74(8) . . ?
C9 Ru1 P1 84.20(8) . . ?
P2 Ru1 P1 167.74(3) . . ?
C9 Ru1 Cl1 159.16(9) . . ?
P2 Ru1 Cl1 94.38(3) . . ?
P1 Ru1 Cl1 96.10(3) . . ?
C9 Ru1 H101 131.9(16) . . ?
P2 Ru1 H101 90(2) . . ?
P1 Ru1 H101 99(2) . . ?
Cl1 Ru1 H101 68.8(16) . . ?
C9 Ru1 H100 73.0(13) . . ?
P2 Ru1 H100 86.5(13) . . ?
P1 Ru1 H100 92.0(13) . . ?
Cl1 Ru1 H100 127.7(13) . . ?
H101 Ru1 H100 58.9(17) . . ?
C12 P1 C15 106.43(16) . . ?
C12 P1 C14 102.99(15) . . ?
C15 P1 C14 109.50(16) . . ?
C12 P1 Ru1 101.61(11) . . ?
C15 P1 Ru1 118.40(11) . . ?
C14 P1 Ru1 115.88(12) . . ?
C2 C1 C6 118.7(3) . . ?
C2 C1 C11 121.2(3) . . ?
C6 C1 C11 119.9(3) . . ?
C13 P2 C23 105.84(16) . . ?
C13 P2 C22 101.99(15) . . ?
C23 P2 C22 111.37(15) . . ?
C13 P2 Ru1 102.37(11) . . ?
C23 P2 Ru1 118.36(11) . . ?
C22 P2 Ru1 114.59(11) . . ?
C3 C2 C1 121.7(4) . . ?
C3 C2 H2 119.2 . . ?
C1 C2 H2 119.2 . . ?
C4 C3 C2 119.6(3) . . ?
C4 C3 H3 120.2 . . ?
C2 C3 H3 120.2 . . ?
C3 C4 C5 119.8(4) . . ?
C3 C4 H4 120.1 . . ?
C5 C4 H4 120.1 . . ?
C4 C5 C6 120.9(3) . . ?
C4 C5 H5 119.5 . . ?
C6 C5 H5 119.5 . . ?
C5 C6 C1 119.3(3) . . ?
C5 C6 C7 120.6(3) . . ?
C1 C6 C7 120.0(3) . . ?
C6 C7 C8 113.5(3) . . ?
C6 C7 H7A 108.9 . . ?
C8 C7 H7A 108.9 . . ?
C6 C7 H7AB 108.9 . . ?
C8 C7 H7AB 108.9 . . ?
H7A C7 H7AB 107.7 . . ?
C13 C8 C9 109.9(3) . . ?
C13 C8 C7 108.0(2) . . ?
C9 C8 C7 116.0(3) . . ?
C13 C8 H8 107.6 . . ?
C9 C8 H8 107.6 . . ?
C7 C8 H8 107.6 . . ?
C8 C9 C10 114.8(3) . . ?
C8 C9 Ru1 113.7(2) . . ?
C10 C9 Ru1 114.3(2) . . ?
C8 C9 H9 104.1 . . ?
C10 C9 H9 104.1 . . ?
Ru1 C9 H9 104.1 . . ?
C12 C10 C9 110.2(3) . . ?
C12 C10 C11 108.5(3) . . ?
C9 C10 C11 115.3(3) . . ?
C12 C10 H10 107.5 . . ?
C9 C10 H10 107.5 . . ?
C11 C10 H10 107.5 . . ?
C1 C11 C10 112.5(3) . . ?
C1 C11 H11A 109.1 . . ?
C10 C11 H11A 109.1 . . ?
C1 C11 H11B 109.1 . . ?
C10 C11 H11B 109.1 . . ?
H11A C11 H11B 107.8 . . ?
C8 C13 P2 111.1(2) . . ?
C8 C13 H13A 109.4 . . ?
P2 C13 H13A 109.4 . . ?
C8 C13 H13B 109.4 . . ?
P2 C13 H13B 109.4 . . ?
H13A C13 H13B 108.0 . . ?
C10 C12 P1 111.1(2) . . ?
C10 C12 H12A 109.4 . . ?
P1 C12 H12A 109.4 . . ?
C10 C12 H12B 109.4 . . ?
P1 C12 H12B 109.4 . . ?
H12A C12 H12B 108.0 . . ?
C15 C21 H21A 109.5 . . ?
C15 C21 H21B 109.5 . . ?
H21A C21 H21B 109.5 . . ?
C15 C21 H21C 109.5 . . ?
H21A C21 H21C 109.5 . . ?
H21B C21 H21C 109.5 . . ?
C15 C20 H20A 109.5 . . ?
C15 C20 H20B 109.5 . . ?
H20A C20 H20B 109.5 . . ?
C15 C20 H20C 109.5 . . ?
H20A C20 H20C 109.5 . . ?
H20B C20 H20C 109.5 . . ?
C15 C19 H19A 109.5 . . ?
C15 C19 H19B 109.5 . . ?
H19A C19 H19B 109.5 . . ?
C15 C19 H19C 109.5 . . ?
H19A C19 H19C 109.5 . . ?
H19B C19 H19C 109.5 . . ?
C14 C18 H18A 109.5 . . ?
C14 C18 H18B 109.5 . . ?
H18A C18 H18B 109.5 . . ?
C14 C18 H18C 109.5 . . ?
H18A C18 H18C 109.5 . . ?
H18B C18 H18C 109.5 . . ?
C14 C17 H17A 109.5 . . ?
C14 C17 H17B 109.5 . . ?
H17A C17 H17B 109.5 . . ?
C14 C17 H17C 109.5 . . ?
H17A C17 H17C 109.5 . . ?
H17B C17 H17C 109.5 . . ?
C14 C16 H16A 109.5 . . ?
C14 C16 H16B 109.5 . . ?
H16A C16 H16B 109.5 . . ?
C14 C16 H16C 109.5 . . ?
H16A C16 H16C 109.5 . . ?
H16B C16 H16C 109.5 . . ?
C21 C15 C20 107.7(3) . . ?
C21 C15 C19 107.6(3) . . ?
C20 C15 C19 110.0(3) . . ?
C21 C15 P1 106.9(2) . . ?
C20 C15 P1 114.6(2) . . ?
C19 C15 P1 109.7(3) . . ?
C17 C14 C16 108.2(3) . . ?
C17 C14 C18 110.4(3) . . ?
C16 C14 C18 107.7(3) . . ?
C17 C14 P1 110.3(2) . . ?
C16 C14 P1 105.4(2) . . ?
C18 C14 P1 114.6(3) . . ?
C26 C22 C25 108.3(3) . . ?
C26 C22 C24 108.0(3) . . ?
C25 C22 C24 109.3(3) . . ?
C26 C22 P2 105.5(2) . . ?
C25 C22 P2 111.7(2) . . ?
C24 C22 P2 113.9(2) . . ?
C29 C23 C27 109.3(3) . . ?
C29 C23 C28 108.3(3) . . ?
C27 C23 C28 108.1(3) . . ?
C29 C23 P2 114.9(2) . . ?
C27 C23 P2 109.0(2) . . ?
C28 C23 P2 106.9(2) . . ?
C22 C24 H24A 109.5 . . ?
C22 C24 H24B 109.5 . . ?
H24A C24 H24B 109.5 . . ?
C22 C24 H24C 109.5 . . ?
H24A C24 H24C 109.5 . . ?
H24B C24 H24C 109.5 . . ?
C22 C26 H26A 109.5 . . ?
C22 C26 H26B 109.5 . . ?
H26A C26 H26B 109.5 . . ?
C22 C26 H26C 109.5 . . ?
H26A C26 H26C 109.5 . . ?
H26B C26 H26C 109.5 . . ?
C22 C25 H25A 109.5 . . ?
C22 C25 H25B 109.5 . . ?
H25A C25 H25B 109.5 . . ?
C22 C25 H25C 109.5 . . ?
H25A C25 H25C 109.5 . . ?
H25B C25 H25C 109.5 . . ?
C23 C29 H29A 109.5 . . ?
C23 C29 H29B 109.5 . . ?
H29A C29 H29B 109.5 . . ?
C23 C29 H29C 109.5 . . ?
H29A C29 H29C 109.5 . . ?
H29B C29 H29C 109.5 . . ?
C23 C28 H28A 109.5 . . ?
C23 C28 H28B 109.5 . . ?
H28A C28 H28B 109.5 . . ?
C23 C28 H28C 109.5 . . ?
H28A C28 H28C 109.5 . . ?
H28B C28 H28C 109.5 . . ?
C23 C27 H27A 109.5 . . ?
C23 C27 H27B 109.5 . . ?
H27A C27 H27B 109.5 . . ?
C23 C27 H27C 109.5 . . ?
H27A C27 H27C 109.5 . . ?
H27B C27 H27C 109.5 . . ?

loop_
_geom_bond_atom_site_label_1
_geom_bond_atom_site_label_2
_geom_bond_distance
_geom_bond_site_symmetry_2
_geom_bond_publ_flag
Ru1 C9 2.142(3) . ?
Ru1 P2 2.3400(8) . ?
Ru1 P1 2.3452(8) . ?
Ru1 Cl1 2.4448(8) . ?
Ru1 H101 1.55(3) . ?
Ru1 H100 1.55(2) . ?
P1 C12 1.846(3) . ?
P1 C15 1.879(3) . ?
P1 C14 1.881(3) . ?
C1 C2 1.396(5) . ?
C1 C6 1.398(5) . ?
C1 C11 1.508(5) . ?
P2 C13 1.838(3) . ?
P2 C23 1.881(3) . ?
P2 C22 1.890(3) . ?
C2 C3 1.381(6) . ?
C2 H2 0.9500 . ?
C3 C4 1.375(6) . ?
C3 H3 0.9500 . ?
C4 C5 1.393(5) . ?
C4 H4 0.9500 . ?
C5 C6 1.394(5) . ?
C5 H5 0.9500 . ?
C6 C7 1.501(4) . ?
C7 C8 1.550(4) . ?
C7 H7A 0.9900 . ?
C7 H7AB 0.9900 . ?
C8 C13 1.537(4) . ?
C8 C9 1.544(4) . ?
C8 H8 1.0000 . ?
C9 C10 1.545(4) . ?
C9 H9 1.0000 . ?
C10 C12 1.532(5) . ?
C10 C11 1.554(4) . ?
C10 H10 1.0000 . ?
C11 H11A 0.9900 . ?
C11 H11B 0.9900 . ?
C13 H13A 0.9900 . ?
C13 H13B 0.9900 . ?
C12 H12A 0.9900 . ?
C12 H12B 0.9900 . ?
C21 C15 1.534(5) . ?
C21 H21A 0.9800 . ?
C21 H21B 0.9800 . ?
C21 H21C 0.9800 . ?
C20 C15 1.536(5) . ?
C20 H20A 0.9800 . ?
C20 H20B 0.9800 . ?
C20 H20C 0.9800 . ?
C19 C15 1.536(5) . ?
C19 H19A 0.9800 . ?
C19 H19B 0.9800 . ?
C19 H19C 0.9800 . ?
C18 C14 1.542(5) . ?
C18 H18A 0.9800 . ?
C18 H18B 0.9800 . ?
C18 H18C 0.9800 . ?
C17 C14 1.532(5) . ?
C17 H17A 0.9800 . ?
C17 H17B 0.9800 . ?
C17 H17C 0.9800 . ?
C16 C14 1.534(5) . ?
C16 H16A 0.9800 . ?
C16 H16B 0.9800 . ?
C16 H16C 0.9800 . ?
C22 C26 1.536(5) . ?
C22 C25 1.541(5) . ?
C22 C24 1.542(4) . ?
C23 C29 1.529(5) . ?
C23 C27 1.532(5) . ?
C23 C28 1.549(5) . ?
C24 H24A 0.9800 . ?
C24 H24B 0.9800 . ?
C24 H24C 0.9800 . ?
C26 H26A 0.9800 . ?
C26 H26B 0.9800 . ?
C26 H26C 0.9800 . ?
C25 H25A 0.9800 . ?
C25 H25B 0.9800 . ?
C25 H25C 0.9800 . ?
C29 H29A 0.9800 . ?
C29 H29B 0.9800 . ?
C29 H29C 0.9800 . ?
C28 H28A 0.9800 . ?
C28 H28B 0.9800 . ?
C28 H28C 0.9800 . ?
C27 H27A 0.9800 . ?
C27 H27B 0.9800 . ?
C27 H27C 0.9800 . ?

loop_
_geom_torsion_atom_site_label_1
_geom_torsion_atom_site_label_2
_geom_torsion_atom_site_label_3
_geom_torsion_atom_site_label_4
_geom_torsion
_geom_torsion_site_symmetry_1
_geom_torsion_site_symmetry_2
_geom_torsion_site_symmetry_3
_geom_torsion_site_symmetry_4
_geom_torsion_publ_flag
C6 C1 C2 C3 0.3(5) . . . . ?
C11 C1 C2 C3 -174.3(3) . . . . ?
C1 C2 C3 C4 0.2(6) . . . . ?
C2 C3 C4 C5 -0.6(5) . . . . ?
C3 C4 C5 C6 0.5(5) . . . . ?
C4 C5 C6 C1 0.0(5) . . . . ?
C4 C5 C6 C7 176.8(3) . . . . ?
C2 C1 C6 C5 -0.4(5) . . . . ?
C11 C1 C6 C5 174.3(3) . . . . ?
C2 C1 C6 C7 -177.3(3) . . . . ?
C11 C1 C6 C7 -2.6(5) . . . . ?
C5 C6 C7 C8 -106.9(3) . . . . ?
C1 C6 C7 C8 69.9(4) . . . . ?
C6 C7 C8 C13 156.9(3) . . . . ?
C6 C7 C8 C9 -79.3(4) . . . . ?
C13 C8 C9 C10 178.0(3) . . . . ?
C7 C8 C9 C10 55.3(4) . . . . ?
C13 C8 C9 Ru1 -47.7(3) . . . . ?
C7 C8 C9 Ru1 -170.5(2) . . . . ?
C8 C9 C10 C12 179.1(3) . . . . ?
Ru1 C9 C10 C12 45.1(3) . . . . ?
C8 C9 C10 C11 -57.6(4) . . . . ?
Ru1 C9 C10 C11 168.4(2) . . . . ?
C2 C1 C11 C10 107.4(4) . . . . ?
C6 C1 C11 C10 -67.2(4) . . . . ?
C12 C10 C11 C1 -153.4(3) . . . . ?
C9 C10 C11 C1 82.5(4) . . . . ?
C9 C8 C13 P2 45.4(3) . . . . ?
C7 C8 C13 P2 172.7(2) . . . . ?
C23 P2 C13 C8 101.1(3) . . . . ?
C22 P2 C13 C8 -142.3(2) . . . . ?
Ru1 P2 C13 C8 -23.5(3) . . . . ?
C9 C10 C12 P1 -46.4(3) . . . . ?
C11 C10 C12 P1 -173.5(2) . . . . ?
C15 P1 C12 C10 -97.7(2) . . . . ?
C14 P1 C12 C10 147.2(2) . . . . ?
Ru1 P1 C12 C10 26.9(2) . . . . ?
C12 P1 C15 C21 51.0(3) . . . . ?
C14 P1 C15 C21 161.7(2) . . . . ?
Ru1 P1 C15 C21 -62.5(3) . . . . ?
C12 P1 C15 C20 -68.2(3) . . . . ?
C14 P1 C15 C20 42.4(3) . . . . ?
Ru1 P1 C15 C20 178.3(2) . . . . ?
C12 P1 C15 C19 167.5(2) . . . . ?
C14 P1 C15 C19 -81.9(3) . . . . ?
Ru1 P1 C15 C19 54.0(3) . . . . ?
C12 P1 C14 C17 164.4(3) . . . . ?
C15 P1 C14 C17 51.5(3) . . . . ?
Ru1 P1 C14 C17 -85.6(3) . . . . ?
C12 P1 C14 C16 -79.1(3) . . . . ?
C15 P1 C14 C16 168.0(2) . . . . ?
Ru1 P1 C14 C16 30.9(3) . . . . ?
C12 P1 C14 C18 39.1(3) . . . . ?
C15 P1 C14 C18 -73.8(3) . . . . ?
Ru1 P1 C14 C18 149.1(2) . . . . ?
C13 P2 C22 C26 77.8(2) . . . . ?
C23 P2 C22 C26 -169.7(2) . . . . ?
Ru1 P2 C22 C26 -32.0(2) . . . . ?
C13 P2 C22 C25 -164.8(2) . . . . ?
C23 P2 C22 C25 -52.3(3) . . . . ?
Ru1 P2 C22 C25 85.5(2) . . . . ?
C13 P2 C22 C24 -40.4(3) . . . . ?
C23 P2 C22 C24 72.1(3) . . . . ?
Ru1 P2 C22 C24 -150.2(2) . . . . ?
C13 P2 C23 C29 65.5(3) . . . . ?
C22 P2 C23 C29 -44.5(3) . . . . ?
Ru1 P2 C23 C29 179.5(2) . . . . ?
C13 P2 C23 C27 -171.4(2) . . . . ?
C22 P2 C23 C27 78.6(3) . . . . ?
Ru1 P2 C23 C27 -57.4(2) . . . . ?
C13 P2 C23 C28 -54.7(3) . . . . ?
C22 P2 C23 C28 -164.8(2) . . . . ?
Ru1 P2 C23 C28 59.2(2) . . . . ?
